data_7202197
loop_
_publ_author_name
'Akutsu, Hiroki'
'Sato, Keiko'
'Yamashita, Shinji'
'Yamada, Jun-ichi'
'Nakatsuji, Shin'ichi'
'Turner, Scott S.'

_publ_section_title
;
 The first organic paramagnetic metal containing the aminoxyl radical
;
_journal_issue 28
_journal_name_full 'Journal of Materials Chemistry'
_journal_page_first 3313
_journal_paper_doi 10.1039/b806694a
_journal_volume 18
_journal_year 2008
_chemical_formula_moiety '2(C10 H8 S8), C10 H18 N2 O5 S'
_chemical_formula_sum 'C30 H34 N2 O5 S17'
_chemical_formula_weight 1047.63
_space_group_IT_number 2
_symmetry_cell_setting triclinic
_symmetry_Int_Tables_number 2
_symmetry_space_group_name_Hall '-P 1'
_symmetry_space_group_name_H-M 'P -1'
_cell_angle_alpha 97.06(3)
_cell_angle_beta 110.22(3)
_cell_angle_gamma 83.44(3)
_cell_formula_units_Z 2
_cell_length_a 12.436(4)
_cell_length_b 19.528(6)
_cell_length_c 9.326(3)
_cell_measurement_reflns_used 25
_cell_measurement_temperature 295.1
_cell_measurement_theta_max 15.0
_cell_measurement_theta_min 14.2
_cell_volume 2102.9(12)
_computing_cell_refinement 'MSC/AFC Diffractometer Control'
_computing_data_collection 'MSC/AFC Diffractometer Control'
_computing_data_reduction CrystalStructure
_computing_publication_material 'CrystalStructure 3.8'
_computing_structure_refinement CRYSTALS
_computing_structure_solution SIR92
_diffrn_measured_fraction_theta_full 0.996
_diffrn_measured_fraction_theta_max 0.996
_diffrn_measurement_device_type 'Rigaku AFC5R'
_diffrn_measurement_method \w-2\q
_diffrn_radiation_type 'Mo K\a'
_diffrn_radiation_wavelength 0.71069
_diffrn_reflns_av_R_equivalents 0.077
_diffrn_reflns_limit_h_max 16
_diffrn_reflns_limit_h_min -15
_diffrn_reflns_limit_k_max 25
_diffrn_reflns_limit_k_min -25
_diffrn_reflns_limit_l_max 0
_diffrn_reflns_limit_l_min -12
_diffrn_reflns_number 10383
_diffrn_reflns_theta_full 27.52
_diffrn_reflns_theta_max 27.52
_diffrn_standards_decay_% 0.00
_diffrn_standards_interval_count 0
_diffrn_standards_number 3
_exptl_absorpt_coefficient_mu 0.914
_exptl_absorpt_correction_T_max 0.973
_exptl_absorpt_correction_T_min 0.792
_exptl_absorpt_correction_type psi-scan
_exptl_absorpt_process_details '(North, Phillips & Mathews, 1968)'
_exptl_crystal_colour black
_exptl_crystal_density_diffrn 1.654
_exptl_crystal_density_method 'not measured'
_exptl_crystal_description plate
_exptl_crystal_F_000 1080.00
_exptl_crystal_size_max 0.38
_exptl_crystal_size_mid 0.25
_exptl_crystal_size_min 0.03
_refine_diff_density_max 0.63
_refine_diff_density_min -0.50
_refine_ls_extinction_method none
_refine_ls_goodness_of_fit_ref 1.134
_refine_ls_hydrogen_treatment refall
_refine_ls_number_parameters 521
_refine_ls_number_reflns 3383
_refine_ls_R_factor_gt 0.0633
_refine_ls_shift/su_max 0.0000
_refine_ls_structure_factor_coef F
_refine_ls_weighting_details
;
Chebychev polynomial with 4 parameters (Carruthers & Watkin, 1979)
3.1280 1.3923 2.4533 -0.1122
;
_refine_ls_weighting_scheme calc
_refine_ls_wR_factor_ref 0.0676
_reflns_number_gt 3370
_reflns_number_total 9644
_reflns_threshold_expression F^2^>2.0\s(F^2^)
_cod_data_source_file b806694a.txt
_cod_data_source_block '_A071026e'
_cod_original_formula_sum 'C30 H34 N2 O5 S17 '
_cod_database_code 7202197

loop_
_symmetry_equiv_pos_site_id
_symmetry_equiv_pos_as_xyz
1 +X,+Y,+Z
2 -X,-Y,-Z

loop_
_atom_site_label
_atom_site_type_symbol
_atom_site_fract_x
_atom_site_fract_y
_atom_site_fract_z
_atom_site_U_iso_or_equiv
_atom_site_adp_type
_atom_site_occupancy
_atom_site_symmetry_multiplicity
_atom_site_calc_flag
_atom_site_refinement_flags
_atom_site_disorder_assembly
_atom_site_disorder_group
S(1) S 0.5355(2) 0.12854(13) 0.6398(2) 0.0601(7) Uani 1.00 1 d . . .
S(2) S 0.63100(18) 0.43872(10) 0.0783(2) 0.0354(6) Uani 1.00 1 d . . .
S(3) S 0.51019(19) 0.31273(10) -0.0808(2) 0.0363(6) Uani 1.00 1 d . . .
S(4) S 0.3766(2) 0.34318(12) 0.1923(2) 0.0490(7) Uani 1.00 1 d . . .
S(5) S 0.51666(18) 0.46080(10) 0.3085(2) 0.0348(5) Uani 1.00 1 d . . .
S(6) S 0.76659(18) 0.57511(10) 0.2229(2) 0.0362(6) Uani 1.00 1 d . . .
S(7) S 0.8975(2) 0.69837(12) 0.3296(3) 0.0558(8) Uani 1.00 1 d . . .
S(8) S 0.65722(19) 0.59642(10) 0.4592(2) 0.0366(6) Uani 1.00 1 d . . .
S(9) S 0.7735(2) 0.72309(11) 0.6135(2) 0.0424(6) Uani 1.00 1 d . . .
S(10) S 1.06363(19) 0.36955(11) 0.0101(2) 0.0397(6) Uani 1.00 1 d . . .
S(11) S 0.9968(2) 0.22856(11) -0.0999(3) 0.0504(7) Uani 1.00 1 d . . .
S(12) S 0.8406(2) 0.25802(13) 0.1523(2) 0.0528(7) Uani 1.00 1 d . . .
S(13) S 0.94688(18) 0.39265(11) 0.2383(2) 0.0384(6) Uani 1.00 1 d . . .
S(14) S 1.19358(19) 0.50926(10) 0.1500(2) 0.0348(5) Uani 1.00 1 d . . .
S(15) S 1.3344(2) 0.62676(12) 0.2635(3) 0.0512(7) Uani 1.00 1 d . . .
S(16) S 1.21186(19) 0.65125(12) 0.5522(2) 0.0425(6) Uani 1.00 1 d . . .
S(17) S 1.08336(18) 0.53092(11) 0.3856(2) 0.0378(6) Uani 1.00 1 d . . .
O(1) O 0.9165(6) -0.0691(4) 0.2756(9) 0.091(2) Uani 1.00 1 d . . .
O(2) O 0.6074(5) 0.1525(3) 0.2740(8) 0.062(2) Uani 1.00 1 d . . .
O(3) O 0.4724(9) 0.1799(5) 0.7020(10) 0.136(4) Uani 1.00 1 d . . .
O(4) O 0.5339(7) 0.0609(3) 0.6813(8) 0.086(2) Uani 1.00 1 d . . .
O(5) O 0.6514(7) 0.1456(4) 0.6681(9) 0.103(3) Uani 1.00 1 d . . .
N(1) N 0.8273(6) -0.0278(4) 0.2277(9) 0.057(2) Uani 1.00 1 d . . .
N(2) N 0.5247(6) 0.0765(3) 0.3573(8) 0.046(2) Uani 1.00 1 d . . .
C(1) C 0.7809(8) 0.0155(4) 0.3390(11) 0.057(2) Uani 1.00 1 d . . .
C(2) C 0.7843(10) -0.0254(6) 0.4687(14) 0.092(4) Uani 1.00 1 d . . .
C(3) C 0.8480(9) 0.0792(5) 0.4027(15) 0.092(4) Uani 1.00 1 d . . .
C(4) C 0.7125(9) -0.0929(5) 0.0038(13) 0.080(3) Uani 1.00 1 d . . .
C(5) C 0.7617(7) -0.0239(4) 0.0665(11) 0.050(2) Uani 1.00 1 d . . .
C(6) C 0.8388(11) -0.0058(7) -0.0174(19) 0.114(6) Uani 1.00 1 d . . .
C(7) C 0.6687(7) 0.0345(5) 0.0748(10) 0.055(2) Uani 1.00 1 d . . .
C(8) C 0.6579(6) 0.0306(4) 0.2292(9) 0.041(2) Uani 1.00 1 d . . .
C(9) C 0.5951(7) 0.0936(3) 0.2899(10) 0.044(2) Uani 1.00 1 d . . .
C(10) C 0.4667(8) 0.1268(5) 0.4365(10) 0.056(2) Uani 1.00 1 d . . .
C(11) C 0.6138(6) 0.4891(3) 0.2369(8) 0.029(2) Uani 1.00 1 d . . .
C(12) C 0.5305(6) 0.3801(3) 0.0646(8) 0.031(2) Uani 1.00 1 d . . .
C(13) C 0.4792(10) 0.2490(4) 0.0159(12) 0.067(3) Uani 1.00 1 d . . .
C(14) C 0.3788(10) 0.2677(4) 0.0677(13) 0.075(3) Uani 1.00 1 d . . .
C(15) C 0.4788(6) 0.3908(3) 0.1702(8) 0.031(2) Uani 1.00 1 d . . .
C(16) C 0.6732(6) 0.5464(3) 0.2995(8) 0.028(2) Uani 1.00 1 d . . .
C(17) C 0.8052(6) 0.6461(4) 0.3606(9) 0.033(2) Uani 1.00 1 d . . .
C(18) C 0.8703(18) 0.7753(5) 0.4315(19) 0.164(8) Uani 1.00 1 d . . .
C(19) C 0.8262(12) 0.7862(4) 0.5392(16) 0.091(4) Uani 1.00 1 d . . .
C(20) C 0.7552(6) 0.6556(3) 0.4679(9) 0.029(2) Uani 1.00 1 d . . .
C(21) C 1.1013(6) 0.4790(3) 0.2288(8) 0.029(2) Uani 1.00 1 d . . .
C(22) C 1.0465(6) 0.4199(3) 0.1680(9) 0.033(2) Uani 1.00 1 d . . .
C(23) C 0.9869(6) 0.3020(3) 0.0223(8) 0.031(2) Uani 1.00 1 d . . .
C(24) C 0.9043(8) 0.1725(4) -0.0695(12) 0.058(3) Uani 1.00 1 d . . .
C(25) C 0.8028(7) 0.2087(4) -0.0288(10) 0.047(2) Uani 1.00 1 d . . .
C(26) C 0.9326(6) 0.3138(3) 0.1250(8) 0.030(2) Uani 1.00 1 d . . .
C(27) C 1.2375(6) 0.5775(3) 0.2907(9) 0.031(2) Uani 1.00 1 d . . .
C(28) C 1.3619(7) 0.6920(4) 0.4213(9) 0.042(2) Uani 1.00 1 d . . .
C(29) C 1.2584(7) 0.7178(3) 0.4713(10) 0.047(2) Uani 1.00 1 d . . .
C(30) C 1.1871(6) 0.5871(3) 0.3978(10) 0.037(2) Uani 1.00 1 d . . .
H(1) H 0.5130 0.0291 0.3551 0.054 Uiso 1.00 1 c R . .
H(2) H 0.7138 -0.0470 0.4429 0.103 Uiso 1.00 1 c R . .
H(3) H 0.7933 0.0049 0.5599 0.103 Uiso 1.00 1 c R . .
H(4) H 0.8462 -0.0600 0.4873 0.103 Uiso 1.00 1 c R . .
H(5) H 0.9131 0.0700 0.4901 0.092 Uiso 1.00 1 c R . .
H(6) H 0.7997 0.1162 0.4298 0.092 Uiso 1.00 1 c R . .
H(7) H 0.8723 0.0922 0.3244 0.092 Uiso 1.00 1 c R . .
H(8) H 0.7650 -0.1228 -0.0331 0.084 Uiso 1.00 1 c R . .
H(9) H 0.6418 -0.0866 -0.0782 0.084 Uiso 1.00 1 c R . .
H(10) H 0.6992 -0.1132 0.0831 0.084 Uiso 1.00 1 c R . .
H(11) H 0.8369 0.0428 -0.0185 0.149 Uiso 1.00 1 c R . .
H(12) H 0.8114 -0.0263 -0.1213 0.149 Uiso 1.00 1 c R . .
H(13) H 0.9158 -0.0239 0.0298 0.149 Uiso 1.00 1 c R . .
H(14) H 0.6932 0.0784 0.0709 0.062 Uiso 1.00 1 c R . .
H(15) H 0.5982 0.0275 -0.0060 0.062 Uiso 1.00 1 c R . .
H(16) H 0.6161 -0.0087 0.2197 0.045 Uiso 1.00 1 c R . .
H(17) H 0.3885 0.1176 0.4101 0.060 Uiso 1.00 1 c R . .
H(18) H 0.4711 0.1708 0.4065 0.060 Uiso 1.00 1 c R . .
H(19) H 0.4693 0.2071 -0.0489 0.092 Uiso 1.00 1 c R . .
H(20) H 0.5437 0.2423 0.1066 0.092 Uiso 1.00 1 c R . .
H(21) H 0.3687 0.2296 0.1150 0.099 Uiso 1.00 1 c R . .
H(22) H 0.3147 0.2738 -0.0236 0.099 Uiso 1.00 1 c R . .
H(23) H 0.9430 0.7954 0.4728 0.242 Uiso 1.00 1 c R . .
H(24) H 0.8204 0.8037 0.3533 0.242 Uiso 1.00 1 c R . .
H(25) H 0.7643 0.8202 0.5071 0.126 Uiso 1.00 1 c R . .
H(26) H 0.8858 0.8059 0.6256 0.126 Uiso 1.00 1 c R . .
H(27) H 0.8756 0.1428 -0.1616 0.074 Uiso 1.00 1 c R . .
H(28) H 0.9476 0.1455 0.0118 0.074 Uiso 1.00 1 c R . .
H(29) H 0.7521 0.1758 -0.0298 0.055 Uiso 1.00 1 c R . .
H(30) H 0.7644 0.2398 -0.1046 0.055 Uiso 1.00 1 c R . .
H(31) H 1.4177 0.6724 0.5081 0.052 Uiso 1.00 1 c R . .
H(32) H 1.3919 0.7299 0.3974 0.052 Uiso 1.00 1 c R . .
H(33) H 1.1975 0.7300 0.3817 0.053 Uiso 1.00 1 c R . .
H(34) H 1.2758 0.7571 0.5433 0.053 Uiso 1.00 1 c R . .

loop_
_atom_site_aniso_label
_atom_site_aniso_U_11
_atom_site_aniso_U_22
_atom_site_aniso_U_33
_atom_site_aniso_U_12
_atom_site_aniso_U_13
_atom_site_aniso_U_23
S(1) 0.0704(18) 0.0495(13) 0.0428(13) -0.0118(12) 0.0013(12) -0.0164(10)
S(2) 0.0374(13) 0.0345(11) 0.0408(12) -0.0105(9) 0.0220(10) -0.0057(9)
S(3) 0.0438(13) 0.0322(10) 0.0380(12) -0.0119(9) 0.0208(10) -0.0072(9)
S(4) 0.0450(13) 0.0460(12) 0.0669(16) -0.0235(10) 0.0343(12) -0.0182(11)
S(5) 0.0369(12) 0.0335(10) 0.0400(12) -0.0124(9) 0.0212(10) -0.0078(9)
S(6) 0.0374(12) 0.0344(11) 0.0407(12) -0.0106(9) 0.0181(10) -0.0044(9)
S(7) 0.0614(16) 0.0471(13) 0.0764(17) -0.0268(12) 0.0449(14) -0.0144(12)
S(8) 0.0398(12) 0.0378(11) 0.0366(12) -0.0146(9) 0.0189(10) -0.0082(9)
S(9) 0.0504(14) 0.0335(11) 0.0457(14) -0.0118(10) 0.0211(11) -0.0100(9)
S(10) 0.0431(13) 0.0343(10) 0.0491(13) -0.0151(9) 0.0251(10) -0.0082(9)
S(11) 0.0560(15) 0.0365(11) 0.0668(16) -0.0158(10) 0.0339(12) -0.0161(10)
S(12) 0.0588(15) 0.0549(14) 0.0533(14) -0.0382(12) 0.0258(12) -0.0147(11)
S(13) 0.0385(12) 0.0346(10) 0.0495(13) -0.0159(9) 0.0250(10) -0.0109(9)
S(14) 0.0413(12) 0.0327(10) 0.0385(12) -0.0123(9) 0.0243(10) -0.0074(8)
S(15) 0.0608(16) 0.0398(12) 0.0705(17) -0.0227(11) 0.0437(14) -0.0111(11)
S(16) 0.0422(13) 0.0447(12) 0.0446(13) -0.0176(10) 0.0221(10) -0.0160(10)
S(17) 0.0357(12) 0.0381(12) 0.0454(13) -0.0138(9) 0.0211(10) -0.0068(9)
O(1) 0.049(4) 0.081(5) 0.101(6) 0.024(4) -0.015(4) -0.005(4)
O(2) 0.067(4) 0.039(3) 0.076(4) 0.001(3) 0.015(3) 0.020(3)
O(3) 0.163(9) 0.145(8) 0.063(5) 0.039(7) 0.027(5) -0.052(5)
O(4) 0.122(7) 0.075(5) 0.061(4) -0.049(4) 0.020(4) 0.003(3)
O(5) 0.092(6) 0.100(6) 0.085(6) -0.053(5) -0.024(4) 0.001(4)
N(1) 0.033(4) 0.056(4) 0.074(6) -0.001(3) 0.006(4) 0.015(4)
N(2) 0.043(4) 0.041(4) 0.049(4) 0.005(3) 0.014(3) 0.001(3)
C(1) 0.041(5) 0.049(5) 0.060(6) 0.002(4) -0.002(4) -0.002(4)
C(2) 0.090(10) 0.078(8) 0.088(9) 0.028(7) 0.010(7) 0.030(7)
C(3) 0.054(6) 0.060(6) 0.116(11) -0.004(5) -0.025(6) -0.007(6)
C(4) 0.071(7) 0.067(7) 0.071(7) 0.006(6) -0.003(6) -0.024(5)
C(5) 0.034(5) 0.053(5) 0.055(6) 0.009(4) 0.009(4) 0.012(4)
C(6) 0.083(9) 0.117(11) 0.172(15) 0.041(8) 0.080(10) 0.058(11)
C(7) 0.034(5) 0.064(6) 0.058(6) 0.009(4) 0.004(4) 0.018(4)
C(8) 0.025(4) 0.038(4) 0.049(5) -0.006(3) -0.004(3) 0.008(3)
C(9) 0.036(5) 0.025(3) 0.053(5) 0.004(3) -0.007(4) 0.012(3)
C(10) 0.045(5) 0.062(6) 0.043(5) 0.014(4) 0.000(4) 0.001(4)
C(11) 0.037(4) 0.027(3) 0.029(4) -0.006(3) 0.018(3) -0.003(3)
C(12) 0.035(4) 0.022(3) 0.032(4) -0.006(3) 0.009(3) -0.006(3)
C(13) 0.137(10) 0.025(4) 0.069(7) -0.006(5) 0.071(7) 0.001(4)
C(14) 0.120(10) 0.031(4) 0.095(8) -0.045(5) 0.061(8) -0.021(5)
C(15) 0.034(4) 0.027(4) 0.031(4) -0.003(3) 0.012(3) 0.002(3)
C(16) 0.029(4) 0.030(4) 0.026(4) 0.004(3) 0.011(3) 0.005(3)
C(17) 0.030(4) 0.040(4) 0.031(4) -0.004(3) 0.013(3) -0.000(3)
C(18) 0.37(2) 0.050(6) 0.184(16) -0.080(11) 0.236(19) -0.049(8)
C(19) 0.150(12) 0.034(5) 0.131(11) -0.030(6) 0.104(10) -0.025(6)
C(20) 0.020(4) 0.022(3) 0.041(4) -0.001(3) 0.005(3) -0.001(3)
C(21) 0.018(3) 0.032(3) 0.035(4) -0.010(3) 0.004(3) -0.003(3)
C(22) 0.028(4) 0.033(4) 0.041(4) -0.004(3) 0.018(3) -0.002(3)
C(23) 0.028(4) 0.029(3) 0.034(4) -0.006(3) 0.010(3) -0.005(3)
C(24) 0.064(6) 0.029(4) 0.092(8) -0.011(4) 0.042(6) -0.005(4)
C(25) 0.041(5) 0.044(4) 0.051(5) -0.029(4) 0.009(4) -0.016(4)
C(26) 0.021(3) 0.026(3) 0.037(4) -0.013(3) -0.002(3) -0.003(3)
C(27) 0.020(4) 0.027(3) 0.047(4) -0.002(3) 0.014(3) 0.000(3)
C(28) 0.047(5) 0.037(4) 0.046(5) -0.019(3) 0.020(4) -0.005(3)
C(29) 0.061(6) 0.025(4) 0.047(5) -0.015(4) 0.010(4) -0.013(3)
C(30) 0.029(4) 0.029(4) 0.053(5) -0.005(3) 0.016(4) -0.007(3)

loop_
_atom_type_symbol
_atom_type_description
_atom_type_scat_dispersion_real
_atom_type_scat_dispersion_imag
_atom_type_scat_source
C C 0.003 0.002
;
International Tables for Crystallography
(1992, Vol. C, Tables 4.2.6.8 and 6.1.1.4)
;
H H 0.000 0.000
;
International Tables for Crystallography
(1992, Vol. C, Table 6.1.1.4)
;
N N 0.006 0.003
;
International Tables for Crystallography
(1992, Vol. C, Tables 4.2.6.8 and 6.1.1.4)
;
O O 0.011 0.006
;
International Tables for Crystallography
(1992, Vol. C, Tables 4.2.6.8 and 6.1.1.4)
;
S S 0.125 0.123
;
International Tables for Crystallography
(1992, Vol. C, Tables 4.2.6.8 and 6.1.1.4)
;

loop_
_geom_angle_atom_site_label_1
_geom_angle_atom_site_label_2
_geom_angle_atom_site_label_3
_geom_angle
_geom_angle_publ_flag
_geom_angle_site_symmetry_1
_geom_angle_site_symmetry_2
_geom_angle_site_symmetry_3
O(3) S(1) O(4) 114.1(6) yes . . .
O(3) S(1) O(5) 112.8(6) yes . . .
O(3) S(1) C(10) 105.5(4) yes . . .
O(4) S(1) O(5) 111.3(5) yes . . .
O(4) S(1) C(10) 107.1(4) yes . . .
O(5) S(1) C(10) 105.3(5) yes . . .
C(11) S(2) C(12) 95.8(4) yes . . .
C(12) S(3) C(13) 98.3(4) yes . . .
C(14) S(4) C(15) 103.2(5) yes . . .
C(11) S(5) C(15) 95.2(4) yes . . .
C(16) S(6) C(17) 95.0(4) yes . . .
C(17) S(7) C(18) 100.5(8) yes . . .
C(16) S(8) C(20) 95.2(4) yes . . .
C(19) S(9) C(20) 101.5(5) yes . . .
C(22) S(10) C(23) 95.3(4) yes . . .
C(23) S(11) C(24) 103.2(4) yes . . .
C(25) S(12) C(26) 99.5(4) yes . . .
C(22) S(13) C(26) 94.1(4) yes . . .
C(21) S(14) C(27) 95.7(4) yes . . .
C(27) S(15) C(28) 104.3(4) yes . . .
C(29) S(16) C(30) 99.5(4) yes . . .
C(21) S(17) C(30) 94.8(4) yes . . .
O(1) N(1) C(1) 120.1(8) yes . . .
O(1) N(1) C(5) 123.0(8) yes . . .
C(1) N(1) C(5) 116.8(6) yes . . .
C(9) N(2) C(10) 122.7(7) yes . . .
N(1) C(1) C(2) 111.2(8) yes . . .
N(1) C(1) C(3) 110.3(9) yes . . .
N(1) C(1) C(8) 97.9(6) yes . . .
C(2) C(1) C(3) 110.1(8) yes . . .
C(2) C(1) C(8) 112.4(9) yes . . .
C(3) C(1) C(8) 114.3(7) yes . . .
N(1) C(5) C(4) 107.8(8) yes . . .
N(1) C(5) C(6) 109.8(8) yes . . .
N(1) C(5) C(7) 101.1(7) yes . . .
C(4) C(5) C(6) 111.7(9) yes . . .
C(4) C(5) C(7) 112.6(7) yes . . .
C(6) C(5) C(7) 113.1(9) yes . . .
C(5) C(7) C(8) 103.7(7) yes . . .
C(1) C(8) C(7) 105.8(7) yes . . .
C(1) C(8) C(9) 112.2(6) yes . . .
C(7) C(8) C(9) 116.1(7) yes . . .
O(2) C(9) N(2) 124.1(8) yes . . .
O(2) C(9) C(8) 122.6(9) yes . . .
N(2) C(9) C(8) 113.2(7) yes . . .
S(1) C(10) N(2) 111.3(5) yes . . .
S(2) C(11) S(5) 114.9(4) yes . . .
S(2) C(11) C(16) 121.9(7) yes . . .
S(5) C(11) C(16) 123.2(6) yes . . .
S(2) C(12) S(3) 117.4(5) yes . . .
S(2) C(12) C(15) 116.2(5) yes . . .
S(3) C(12) C(15) 126.4(6) yes . . .
S(3) C(13) C(14) 115.0(6) yes . . .
S(4) C(14) C(13) 119.5(7) yes . . .
S(4) C(15) S(5) 113.5(5) yes . . .
S(4) C(15) C(12) 128.6(5) yes . . .
S(5) C(15) C(12) 117.9(6) yes . . .
S(6) C(16) S(8) 115.5(4) yes . . .
S(6) C(16) C(11) 122.4(6) yes . . .
S(8) C(16) C(11) 122.0(7) yes . . .
S(6) C(17) S(7) 114.4(5) yes . . .
S(6) C(17) C(20) 117.0(6) yes . . .
S(7) C(17) C(20) 128.5(5) yes . . .
S(7) C(18) C(19) 130.2(12) yes . . .
S(9) C(19) C(18) 126.2(8) yes . . .
S(8) C(20) S(9) 116.0(5) yes . . .
S(8) C(20) C(17) 117.2(5) yes . . .
S(9) C(20) C(17) 126.7(6) yes . . .
S(14) C(21) S(17) 114.6(4) yes . . .
S(14) C(21) C(22) 121.7(6) yes . . .
S(17) C(21) C(22) 123.6(7) yes . . .
S(10) C(22) S(13) 115.0(4) yes . . .
S(10) C(22) C(21) 123.1(7) yes . . .
S(13) C(22) C(21) 121.8(6) yes . . .
S(10) C(23) S(11) 114.0(5) yes . . .
S(10) C(23) C(26) 115.9(5) yes . . .
S(11) C(23) C(26) 130.0(6) yes . . .
S(11) C(24) C(25) 115.2(5) yes . . .
S(12) C(25) C(24) 114.4(5) yes . . .
S(12) C(26) S(13) 115.7(5) yes . . .
S(12) C(26) C(23) 125.8(5) yes . . .
S(13) C(26) C(23) 118.4(6) yes . . .
S(14) C(27) S(15) 114.3(5) yes . . .
S(14) C(27) C(30) 116.5(6) yes . . .
S(15) C(27) C(30) 129.1(5) yes . . .
S(15) C(28) C(29) 115.0(5) yes . . .
S(16) C(29) C(28) 112.4(5) yes . . .
S(16) C(30) S(17) 114.9(5) yes . . .
S(16) C(30) C(27) 127.2(6) yes . . .
S(17) C(30) C(27) 117.9(5) yes . . .
C(9) N(2) H(1) 119.2 no . . .
C(10) N(2) H(1) 118.1 no . . .
C(1) C(2) H(2) 109.9 no . . .
C(1) C(2) H(3) 109.8 no . . .
C(1) C(2) H(4) 110.4 no . . .
H(2) C(2) H(3) 108.4 no . . .
H(2) C(2) H(4) 109.0 no . . .
H(3) C(2) H(4) 109.2 no . . .
C(1) C(3) H(5) 111.2 no . . .
C(1) C(3) H(6) 109.8 no . . .
C(1) C(3) H(7) 107.8 no . . .
H(5) C(3) H(6) 109.3 no . . .
H(5) C(3) H(7) 109.5 no . . .
H(6) C(3) H(7) 109.1 no . . .
C(5) C(4) H(8) 109.9 no . . .
C(5) C(4) H(9) 109.9 no . . .
C(5) C(4) H(10) 109.2 no . . .
H(8) C(4) H(9) 109.2 no . . .
H(8) C(4) H(10) 109.3 no . . .
H(9) C(4) H(10) 109.3 no . . .
C(5) C(6) H(11) 110.8 no . . .
C(5) C(6) H(12) 108.6 no . . .
C(5) C(6) H(13) 110.6 no . . .
H(11) C(6) H(12) 108.7 no . . .
H(11) C(6) H(13) 109.5 no . . .
H(12) C(6) H(13) 108.5 no . . .
C(5) C(7) H(14) 110.9 no . . .
C(5) C(7) H(15) 111.3 no . . .
C(8) C(7) H(14) 109.6 no . . .
C(8) C(7) H(15) 111.8 no . . .
H(14) C(7) H(15) 109.4 no . . .
C(1) C(8) H(16) 107.9 no . . .
C(7) C(8) H(16) 106.5 no . . .
C(9) C(8) H(16) 107.9 no . . .
S(1) C(10) H(17) 109.7 no . . .
S(1) C(10) H(18) 107.9 no . . .
N(2) C(10) H(17) 110.7 no . . .
N(2) C(10) H(18) 107.3 no . . .
H(17) C(10) H(18) 109.7 no . . .
S(3) C(13) H(19) 108.4 no . . .
S(3) C(13) H(20) 107.7 no . . .
C(14) C(13) H(19) 110.4 no . . .
C(14) C(13) H(20) 105.9 no . . .
H(19) C(13) H(20) 109.2 no . . .
S(4) C(14) H(21) 108.0 no . . .
S(4) C(14) H(22) 106.4 no . . .
C(13) C(14) H(21) 108.0 no . . .
C(13) C(14) H(22) 105.4 no . . .
H(21) C(14) H(22) 109.2 no . . .
S(7) C(18) H(23) 104.7 no . . .
S(7) C(18) H(24) 104.2 no . . .
C(19) C(18) H(23) 105.3 no . . .
C(19) C(18) H(24) 103.8 no . . .
H(23) C(18) H(24) 107.1 no . . .
S(9) C(19) H(25) 105.5 no . . .
S(9) C(19) H(26) 105.0 no . . .
C(18) C(19) H(25) 106.2 no . . .
C(18) C(19) H(26) 104.4 no . . .
H(25) C(19) H(26) 108.8 no . . .
S(11) C(24) H(27) 107.8 no . . .
S(11) C(24) H(28) 108.8 no . . .
C(25) C(24) H(27) 108.4 no . . .
C(25) C(24) H(28) 107.4 no . . .
H(27) C(24) H(28) 109.2 no . . .
S(12) C(25) H(29) 108.4 no . . .
S(12) C(25) H(30) 107.3 no . . .
C(24) C(25) H(29) 109.9 no . . .
C(24) C(25) H(30) 107.2 no . . .
H(29) C(25) H(30) 109.6 no . . .
S(15) C(28) H(31) 107.8 no . . .
S(15) C(28) H(32) 109.4 no . . .
C(29) C(28) H(31) 105.6 no . . .
C(29) C(28) H(32) 109.7 no . . .
H(31) C(28) H(32) 109.2 no . . .
S(16) C(29) H(33) 108.0 no . . .
S(16) C(29) H(34) 109.9 no . . .
C(28) C(29) H(33) 106.6 no . . .
C(28) C(29) H(34) 110.1 no . . .
H(33) C(29) H(34) 109.8 no . . .

loop_
_geom_bond_atom_site_label_1
_geom_bond_atom_site_label_2
_geom_bond_distance
_geom_bond_publ_flag
_geom_bond_site_symmetry_1
_geom_bond_site_symmetry_2
S(1) O(3) 1.397(11) yes . .
S(1) O(4) 1.426(8) yes . .
S(1) O(5) 1.444(9) yes . .
S(1) C(10) 1.788(8) yes . .
S(2) C(11) 1.736(8) yes . .
S(2) C(12) 1.752(8) yes . .
S(3) C(12) 1.742(7) yes . .
S(3) C(13) 1.771(12) yes . .
S(4) C(14) 1.765(10) yes . .
S(4) C(15) 1.738(9) yes . .
S(5) C(11) 1.735(9) yes . .
S(5) C(15) 1.745(7) yes . .
S(6) C(16) 1.731(9) yes . .
S(6) C(17) 1.758(7) yes . .
S(7) C(17) 1.735(9) yes . .
S(7) C(18) 1.740(14) yes . .
S(8) C(16) 1.736(7) yes . .
S(8) C(20) 1.748(8) yes . .
S(9) C(19) 1.771(14) yes . .
S(9) C(20) 1.746(7) yes . .
S(10) C(22) 1.730(8) yes . .
S(10) C(23) 1.749(8) yes . .
S(11) C(23) 1.740(7) yes . .
S(11) C(24) 1.786(11) yes . .
S(12) C(25) 1.776(8) yes . .
S(12) C(26) 1.765(9) yes . .
S(13) C(22) 1.745(9) yes . .
S(13) C(26) 1.747(7) yes . .
S(14) C(21) 1.746(9) yes . .
S(14) C(27) 1.743(7) yes . .
S(15) C(27) 1.726(9) yes . .
S(15) C(28) 1.788(8) yes . .
S(16) C(29) 1.818(10) yes . .
S(16) C(30) 1.753(8) yes . .
S(17) C(21) 1.739(8) yes . .
S(17) C(30) 1.754(8) yes . .
O(1) N(1) 1.274(10) yes . .
O(2) C(9) 1.211(10) yes . .
N(1) C(1) 1.487(14) yes . .
N(1) C(5) 1.448(12) yes . .
N(2) C(9) 1.331(14) yes . .
N(2) C(10) 1.434(12) yes . .
C(1) C(2) 1.516(18) yes . .
C(1) C(3) 1.520(14) yes . .
C(1) C(8) 1.538(10) yes . .
C(4) C(5) 1.510(13) yes . .
C(5) C(6) 1.52(2) yes . .
C(5) C(7) 1.543(12) yes . .
C(7) C(8) 1.503(14) yes . .
C(8) C(9) 1.536(11) yes . .
C(11) C(16) 1.367(10) yes . .
C(12) C(15) 1.336(13) yes . .
C(13) C(14) 1.48(2) yes . .
C(17) C(20) 1.334(13) yes . .
C(18) C(19) 1.29(2) yes . .
C(21) C(22) 1.368(10) yes . .
C(23) C(26) 1.335(12) yes . .
C(24) C(25) 1.515(14) yes . .
C(27) C(30) 1.336(14) yes . .
C(28) C(29) 1.529(14) yes . .
N(2) H(1) 0.950 no . .
C(2) H(2) 0.958 no . .
C(2) H(3) 0.955 no . .
C(2) H(4) 0.948 no . .
C(3) H(5) 0.948 no . .
C(3) H(6) 0.954 no . .
C(3) H(7) 0.951 no . .
C(4) H(8) 0.952 no . .
C(4) H(9) 0.952 no . .
C(4) H(10) 0.951 no . .
C(6) H(11) 0.948 no . .
C(6) H(12) 0.961 no . .
C(6) H(13) 0.951 no . .
C(7) H(14) 0.952 no . .
C(7) H(15) 0.949 no . .
C(8) H(16) 0.954 no . .
C(10) H(17) 0.950 no . .
C(10) H(18) 0.948 no . .
C(13) H(19) 0.949 no . .
C(13) H(20) 0.954 no . .
C(14) H(21) 0.950 no . .
C(14) H(22) 0.953 no . .
C(18) H(23) 0.962 no . .
C(18) H(24) 0.967 no . .
C(19) H(25) 0.947 no . .
C(19) H(26) 0.961 no . .
C(24) H(27) 0.957 no . .
C(24) H(28) 0.946 no . .
C(25) H(29) 0.948 no . .
C(25) H(30) 0.950 no . .
C(28) H(31) 0.954 no . .
C(28) H(32) 0.948 no . .
C(29) H(33) 0.949 no . .
C(29) H(34) 0.948 no . .

loop_
_geom_contact_atom_site_label_1
_geom_contact_atom_site_label_2
_geom_contact_distance
_geom_contact_publ_flag
_geom_contact_site_symmetry_1
_geom_contact_site_symmetry_2
S(2) S(15) 3.435(3) ? . 2_765
S(3) S(15) 3.366(4) ? . 2_765
S(3) O(3) 3.063(9) ? . 1_554
S(3) C(16) 3.696(6) ? . 2_665
S(4) S(8) 3.467(3) ? . 2_666
S(4) S(9) 3.450(4) ? . 2_666
S(4) S(10) 3.672(3) ? . 1_455
S(7) S(10) 3.450(3) ? . 2_765
S(7) S(11) 3.388(4) ? . 2_765
S(8) S(4) 3.467(3) ? . 2_666
S(8) C(21) 3.696(6) ? . 2_766
S(9) S(4) 3.450(4) ? . 2_666
S(9) C(26) 3.674(6) ? . 2_766
S(10) S(4) 3.672(3) ? . 1_655
S(10) S(7) 3.450(3) ? . 2_765
S(11) S(7) 3.388(4) ? . 2_765
S(11) O(1) 3.570(8) ? . 2_755
S(12) S(16) 3.308(3) ? . 2_766
S(13) S(16) 3.452(3) ? . 2_766
S(14) C(22) 3.683(7) ? . 2_765
S(15) S(2) 3.435(3) ? . 2_765
S(15) S(3) 3.366(4) ? . 2_765
S(16) S(12) 3.308(3) ? . 2_766
S(16) S(13) 3.452(3) ? . 2_766
S(16) C(11) 3.619(7) ? . 2_766
O(1) S(11) 3.570(8) ? . 2_755
O(1) C(3) 3.399(12) ? . 2_756
O(2) C(13) 3.108(11) ? . .
O(2) C(14) 3.559(11) ? . .
O(2) C(29) 3.406(9) ? . 2_766
O(3) S(3) 3.063(9) ? . 1_556
O(3) C(13) 3.046(14) ? . 1_556
O(3) C(19) 3.649(16) ? . 2_666
O(4) N(2) 2.808(10) ? . 2_656
O(4) C(7) 3.544(11) ? . 1_556
O(4) C(8) 3.506(13) ? . 2_656
O(4) C(9) 3.654(12) ? . 2_656
O(4) C(10) 3.694(12) ? . 2_656
O(5) C(24) 3.300(11) ? . 1_556
O(5) C(25) 3.008(10) ? . 1_556
O(5) C(28) 3.349(12) ? . 2_766
O(5) C(29) 3.551(14) ? . 2_766
N(2) O(4) 2.808(10) ? . 2_656
N(2) C(4) 3.650(11) ? . 2_655
C(3) O(1) 3.399(12) ? . 2_756
C(4) N(2) 3.650(11) ? . 2_655
C(4) C(14) 3.631(14) ? . 2_655
C(7) O(4) 3.544(11) ? . 1_554
C(8) O(4) 3.506(13) ? . 2_656
C(9) O(4) 3.654(12) ? . 2_656
C(10) O(4) 3.694(12) ? . 2_656
C(11) S(16) 3.619(7) ? . 2_766
C(13) O(2) 3.108(11) ? . .
C(13) O(3) 3.046(14) ? . 1_554
C(14) O(2) 3.559(11) ? . .
C(14) C(4) 3.631(14) ? . 2_655
C(16) S(3) 3.696(6) ? . 2_665
C(19) O(3) 3.649(16) ? . 2_666
C(21) S(8) 3.696(6) ? . 2_766
C(22) S(14) 3.683(7) ? . 2_765
C(24) O(5) 3.300(11) ? . 1_554
C(25) O(5) 3.008(10) ? . 1_554
C(26) S(9) 3.674(6) ? . 2_766
C(28) O(5) 3.349(12) ? . 2_766
C(29) O(2) 3.406(9) ? . 2_766
C(29) O(5) 3.551(14) ? . 2_766
S(1) H(1) 3.213 ? . 2_656
S(1) H(2) 3.452 ? . 2_656
S(1) H(19) 3.424 ? . 1_556
S(1) H(25) 3.568 ? . 2_666
S(1) H(29) 3.425 ? . 1_556
S(1) H(32) 3.098 ? . 2_766
S(3) H(30) 3.384 ? . .
S(3) H(32) 3.542 ? . 2_765
S(4) H(31) 3.088 ? . 2_766
S(5) H(31) 3.162 ? . 2_766
S(6) H(22) 3.543 ? . 2_665
S(7) H(22) 3.201 ? . 2_665
S(8) H(31) 3.323 ? . 1_455
S(9) H(17) 3.495 ? . 2_666
S(9) H(18) 3.442 ? . 2_666
S(9) H(21) 3.541 ? . 2_666
S(10) H(22) 3.541 ? . 1_655
S(11) H(8) 3.357 ? . 2_755
S(11) H(33) 3.014 ? . 2_765
S(12) H(20) 3.612 ? . .
S(12) H(26) 3.496 ? . 2_766
S(12) H(34) 3.659 ? . 2_766
S(15) H(30) 3.075 ? . 2_765
O(1) H(3) 3.700 ? . 2_756
O(1) H(5) 2.462 ? . 2_756
O(1) H(23) 3.325 ? . 1_545
O(1) H(24) 3.135 ? . 1_545
O(1) H(27) 3.250 ? . 2_755
O(2) H(9) 3.319 ? . 2_655
O(2) H(19) 3.155 ? . .
O(2) H(20) 2.375 ? . .
O(2) H(21) 3.125 ? . .
O(2) H(32) 3.595 ? . 2_766
O(2) H(34) 2.504 ? . 2_766
O(3) H(2) 3.503 ? . 2_656
O(3) H(19) 2.330 ? . 1_556
O(3) H(20) 3.649 ? . 1_556
O(3) H(24) 3.479 ? . 2_666
O(3) H(25) 2.915 ? . 2_666
O(3) H(29) 3.512 ? . 1_556
O(3) H(32) 2.995 ? . 2_766
O(4) H(1) 1.870 ? . 2_656
O(4) H(2) 2.925 ? . 2_656
O(4) H(12) 3.637 ? . 1_556
O(4) H(14) 3.481 ? . 1_556
O(4) H(15) 2.882 ? . 1_556
O(4) H(16) 2.689 ? . 2_656
O(4) H(17) 3.589 ? . 2_656
O(5) H(11) 3.690 ? . 1_556
O(5) H(27) 2.687 ? . 1_556
O(5) H(29) 2.678 ? . 1_556
O(5) H(30) 2.725 ? . 1_556
O(5) H(32) 2.532 ? . 2_766
O(5) H(33) 3.401 ? . 2_766
O(5) H(34) 3.296 ? . 2_766
N(1) H(5) 3.475 ? . 2_756
N(1) H(24) 3.644 ? . 1_545
N(2) H(9) 2.722 ? . 2_655
N(2) H(15) 3.578 ? . 2_655
C(2) H(5) 3.661 ? . 2_756
C(2) H(17) 3.493 ? . 2_656
C(2) H(24) 3.407 ? . 1_545
C(2) H(25) 3.127 ? . 1_545
C(2) H(26) 3.680 ? . 1_545
C(3) H(4) 3.567 ? . 2_756
C(3) H(23) 3.572 ? . 2_766
C(3) H(34) 3.444 ? . 2_766
C(4) H(17) 3.611 ? . 2_655
C(4) H(19) 3.508 ? . 2_655
C(4) H(21) 2.915 ? . 2_655
C(4) H(22) 3.620 ? . 2_655
C(6) H(13) 3.214 ? . 2_755
C(6) H(27) 3.482 ? . .
C(6) H(28) 3.332 ? . .
C(6) H(28) 3.575 ? . 2_755
C(6) H(29) 3.591 ? . .
C(7) H(15) 3.485 ? . 2_655
C(7) H(16) 3.699 ? . 2_655
C(7) H(29) 3.414 ? . .
C(8) H(9) 3.589 ? . 2_655
C(8) H(15) 3.379 ? . 2_655
C(9) H(9) 2.933 ? . 2_655
C(9) H(20) 3.436 ? . .
C(9) H(34) 3.425 ? . 2_766
C(10) H(2) 3.422 ? . 2_656
C(10) H(9) 3.176 ? . 2_655
C(10) H(21) 3.593 ? . .
C(10) H(25) 3.136 ? . 2_666
C(10) H(32) 3.390 ? . 2_766
C(13) H(10) 3.484 ? . 2_655
C(13) H(29) 3.672 ? . .
C(14) H(8) 3.440 ? . 2_655
C(14) H(9) 3.590 ? . 2_655
C(14) H(10) 3.272 ? . 2_655
C(14) H(18) 3.654 ? . .
C(15) H(31) 3.172 ? . 2_766
C(17) H(22) 3.462 ? . 2_665
C(18) H(4) 3.191 ? . 1_565
C(19) H(2) 3.491 ? . 1_565
C(19) H(4) 3.150 ? . 1_565
C(19) H(17) 3.224 ? . 2_666
C(23) H(33) 3.691 ? . 2_765
C(24) H(11) 2.900 ? . .
C(24) H(13) 3.432 ? . 2_755
C(24) H(33) 3.458 ? . 2_765
C(25) H(11) 3.229 ? . .
C(25) H(14) 3.383 ? . .
C(25) H(33) 3.635 ? . 2_765
C(26) H(26) 3.533 ? . 2_766
C(28) H(18) 3.462 ? . 2_766
C(28) H(30) 3.201 ? . 2_765
C(29) H(6) 3.327 ? . 2_766
C(29) H(30) 3.526 ? . 2_765
H(1) S(1) 3.213 ? . 2_656
H(1) O(4) 1.870 ? . 2_656
H(1) H(1) 3.185 ? . 2_656
H(1) H(9) 2.901 ? . 2_655
H(1) H(15) 3.176 ? . 2_655
H(1) H(17) 3.660 ? . 2_656
H(2) S(1) 3.452 ? . 2_656
H(2) O(3) 3.503 ? . 2_656
H(2) O(4) 2.925 ? . 2_656
H(2) C(10) 3.422 ? . 2_656
H(2) C(19) 3.491 ? . 1_545
H(2) H(17) 2.734 ? . 2_656
H(2) H(24) 3.200 ? . 1_545
H(2) H(25) 2.688 ? . 1_545
H(2) H(26) 3.607 ? . 1_545
H(3) O(1) 3.700 ? . 2_756
H(3) H(12) 3.035 ? . 1_556
H(3) H(17) 3.572 ? . 2_656
H(3) H(25) 3.623 ? . 1_545
H(3) H(27) 3.480 ? . 1_556
H(4) C(3) 3.567 ? . 2_756
H(4) C(18) 3.191 ? . 1_545
H(4) C(19) 3.150 ? . 1_545
H(4) H(5) 2.912 ? . 2_756
H(4) H(7) 3.354 ? . 2_756
H(4) H(17) 3.694 ? . 2_656
H(4) H(23) 2.946 ? . 1_545
H(4) H(24) 2.801 ? . 1_545
H(4) H(25) 2.706 ? . 1_545
H(4) H(26) 2.976 ? . 1_545
H(5) O(1) 2.462 ? . 2_756
H(5) N(1) 3.475 ? . 2_756
H(5) C(2) 3.661 ? . 2_756
H(5) H(4) 2.912 ? . 2_756
H(5) H(5) 3.268 ? . 2_756
H(5) H(23) 3.263 ? . 2_766
H(5) H(27) 3.543 ? . 1_556
H(6) C(29) 3.327 ? . 2_766
H(6) H(23) 3.592 ? . 2_766
H(6) H(27) 3.581 ? . 1_556
H(6) H(33) 3.284 ? . 2_766
H(6) H(34) 2.558 ? . 2_766
H(7) H(4) 3.354 ? . 2_756
H(7) H(23) 3.286 ? . 2_766
H(7) H(26) 3.660 ? . 2_766
H(7) H(28) 3.649 ? . .
H(7) H(29) 3.628 ? . .
H(7) H(34) 3.608 ? . 2_766
H(8) S(11) 3.357 ? . 2_755
H(8) C(14) 3.440 ? . 2_655
H(8) H(17) 3.380 ? . 2_655
H(8) H(21) 2.687 ? . 2_655
H(8) H(22) 3.371 ? . 2_655
H(8) H(28) 3.490 ? . 2_755
H(9) O(2) 3.319 ? . 2_655
H(9) N(2) 2.722 ? . 2_655
H(9) C(8) 3.589 ? . 2_655
H(9) C(9) 2.933 ? . 2_655
H(9) C(10) 3.176 ? . 2_655
H(9) C(14) 3.590 ? . 2_655
H(9) H(1) 2.901 ? . 2_655
H(9) H(15) 3.386 ? . 2_655
H(9) H(16) 3.436 ? . 2_655
H(9) H(17) 2.979 ? . 2_655
H(9) H(18) 3.220 ? . 2_655
H(9) H(19) 3.378 ? . 2_655
H(9) H(21) 2.785 ? . 2_655
H(10) C(13) 3.484 ? . 2_655
H(10) C(14) 3.272 ? . 2_655
H(10) H(19) 2.851 ? . 2_655
H(10) H(21) 2.762 ? . 2_655
H(10) H(22) 3.132 ? . 2_655
H(10) H(24) 3.012 ? . 1_545
H(11) O(5) 3.690 ? . 1_554
H(11) C(24) 2.900 ? . .
H(11) C(25) 3.229 ? . .
H(11) H(13) 3.092 ? . 2_755
H(11) H(27) 2.669 ? . .
H(11) H(28) 2.495 ? . .
H(11) H(29) 2.690 ? . .
H(12) O(4) 3.637 ? . 1_554
H(12) H(3) 3.035 ? . 1_554
H(12) H(13) 3.428 ? . 2_755
H(12) H(17) 3.438 ? . 2_655
H(12) H(27) 3.576 ? . .
H(12) H(28) 3.511 ? . 2_755
H(13) C(6) 3.214 ? . 2_755
H(13) C(24) 3.432 ? . 2_755
H(13) H(11) 3.092 ? . 2_755
H(13) H(12) 3.428 ? . 2_755
H(13) H(13) 2.635 ? . 2_755
H(13) H(27) 3.279 ? . 2_755
H(13) H(28) 3.407 ? . .
H(13) H(28) 2.825 ? . 2_755
H(14) O(4) 3.481 ? . 1_554
H(14) C(25) 3.383 ? . .
H(14) H(19) 3.500 ? . .
H(14) H(20) 3.551 ? . .
H(14) H(29) 2.503 ? . .
H(15) O(4) 2.882 ? . 1_554
H(15) N(2) 3.578 ? . 2_655
H(15) C(7) 3.485 ? . 2_655
H(15) C(8) 3.379 ? . 2_655
H(15) H(1) 3.176 ? . 2_655
H(15) H(9) 3.386 ? . 2_655
H(15) H(15) 2.819 ? . 2_655
H(15) H(16) 2.753 ? . 2_655
H(15) H(19) 3.694 ? . .
H(16) O(4) 2.689 ? . 2_656
H(16) C(7) 3.699 ? . 2_655
H(16) H(9) 3.436 ? . 2_655
H(16) H(15) 2.753 ? . 2_655
H(17) S(9) 3.495 ? . 2_666
H(17) O(4) 3.589 ? . 2_656
H(17) C(2) 3.493 ? . 2_656
H(17) C(4) 3.611 ? . 2_655
H(17) C(19) 3.224 ? . 2_666
H(17) H(1) 3.660 ? . 2_656
H(17) H(2) 2.734 ? . 2_656
H(17) H(3) 3.572 ? . 2_656
H(17) H(4) 3.694 ? . 2_656
H(17) H(8) 3.380 ? . 2_655
H(17) H(9) 2.979 ? . 2_655
H(17) H(12) 3.438 ? . 2_655
H(17) H(21) 3.648 ? . .
H(17) H(25) 2.437 ? . 2_666
H(17) H(26) 3.485 ? . 2_666
H(18) S(9) 3.442 ? . 2_666
H(18) C(14) 3.654 ? . .
H(18) C(28) 3.462 ? . 2_766
H(18) H(9) 3.220 ? . 2_655
H(18) H(20) 3.686 ? . .
H(18) H(21) 2.894 ? . .
H(18) H(25) 3.275 ? . 2_666
H(18) H(31) 3.397 ? . 2_766
H(18) H(32) 2.782 ? . 2_766
H(18) H(34) 3.456 ? . 2_766
H(19) S(1) 3.424 ? . 1_554
H(19) O(2) 3.155 ? . .
H(19) O(3) 2.330 ? . 1_554
H(19) C(4) 3.508 ? . 2_655
H(19) H(9) 3.378 ? . 2_655
H(19) H(10) 2.851 ? . 2_655
H(19) H(14) 3.500 ? . .
H(19) H(15) 3.694 ? . .
H(19) H(29) 3.445 ? . .
H(20) S(12) 3.612 ? . .
H(20) O(2) 2.375 ? . .
H(20) O(3) 3.649 ? . 1_554
H(20) C(9) 3.436 ? . .
H(20) H(14) 3.551 ? . .
H(20) H(18) 3.686 ? . .
H(20) H(29) 3.335 ? . .
H(20) H(31) 3.665 ? . 2_766
H(20) H(34) 3.260 ? . 2_766
H(21) S(9) 3.541 ? . 2_666
H(21) O(2) 3.125 ? . .
H(21) C(4) 2.915 ? . 2_655
H(21) C(10) 3.593 ? . .
H(21) H(8) 2.687 ? . 2_655
H(21) H(9) 2.785 ? . 2_655
H(21) H(10) 2.762 ? . 2_655
H(21) H(17) 3.648 ? . .
H(21) H(18) 2.894 ? . .
H(22) S(6) 3.543 ? . 2_665
H(22) S(7) 3.201 ? . 2_665
H(22) S(10) 3.541 ? . 1_455
H(22) C(4) 3.620 ? . 2_655
H(22) C(17) 3.462 ? . 2_665
H(22) H(8) 3.371 ? . 2_655
H(22) H(10) 3.132 ? . 2_655
H(22) H(24) 3.230 ? . 2_665
H(23) O(1) 3.325 ? . 1_565
H(23) C(3) 3.572 ? . 2_766
H(23) H(4) 2.946 ? . 1_565
H(23) H(5) 3.263 ? . 2_766
H(23) H(6) 3.592 ? . 2_766
H(23) H(7) 3.286 ? . 2_766
H(23) H(33) 3.610 ? . .
H(24) O(1) 3.135 ? . 1_565
H(24) O(3) 3.479 ? . 2_666
H(24) N(1) 3.644 ? . 1_565
H(24) C(2) 3.407 ? . 1_565
H(24) H(2) 3.200 ? . 1_565
H(24) H(4) 2.801 ? . 1_565
H(24) H(10) 3.012 ? . 1_565
H(24) H(22) 3.230 ? . 2_665
H(25) S(1) 3.568 ? . 2_666
H(25) O(3) 2.915 ? . 2_666
H(25) C(2) 3.127 ? . 1_565
H(25) C(10) 3.136 ? . 2_666
H(25) H(2) 2.688 ? . 1_565
H(25) H(3) 3.623 ? . 1_565
H(25) H(4) 2.706 ? . 1_565
H(25) H(17) 2.437 ? . 2_666
H(25) H(18) 3.275 ? . 2_666
H(26) S(12) 3.496 ? . 2_766
H(26) C(2) 3.680 ? . 1_565
H(26) C(26) 3.533 ? . 2_766
H(26) H(2) 3.607 ? . 1_565
H(26) H(4) 2.976 ? . 1_565
H(26) H(7) 3.660 ? . 2_766
H(26) H(17) 3.485 ? . 2_666
H(26) H(28) 3.383 ? . 2_766
H(27) O(1) 3.250 ? . 2_755
H(27) O(5) 2.687 ? . 1_554
H(27) C(6) 3.482 ? . .
H(27) H(3) 3.480 ? . 1_554
H(27) H(5) 3.543 ? . 1_554
H(27) H(6) 3.581 ? . 1_554
H(27) H(11) 2.669 ? . .
H(27) H(12) 3.576 ? . .
H(27) H(13) 3.279 ? . 2_755
H(27) H(33) 3.265 ? . 2_765
H(28) C(6) 3.332 ? . .
H(28) C(6) 3.575 ? . 2_755
H(28) H(7) 3.649 ? . .
H(28) H(8) 3.490 ? . 2_755
H(28) H(11) 2.495 ? . .
H(28) H(12) 3.511 ? . 2_755
H(28) H(13) 3.407 ? . .
H(28) H(13) 2.825 ? . 2_755
H(28) H(26) 3.383 ? . 2_766
H(29) S(1) 3.425 ? . 1_554
H(29) O(3) 3.512 ? . 1_554
H(29) O(5) 2.678 ? . 1_554
H(29) C(6) 3.591 ? . .
H(29) C(7) 3.414 ? . .
H(29) C(13) 3.672 ? . .
H(29) H(7) 3.628 ? . .
H(29) H(11) 2.690 ? . .
H(29) H(14) 2.503 ? . .
H(29) H(19) 3.445 ? . .
H(29) H(20) 3.335 ? . .
H(30) S(3) 3.384 ? . .
H(30) S(15) 3.075 ? . 2_765
H(30) O(5) 2.725 ? . 1_554
H(30) C(28) 3.201 ? . 2_765
H(30) C(29) 3.526 ? . 2_765
H(30) H(32) 2.837 ? . 2_765
H(30) H(33) 2.921 ? . 2_765
H(31) S(4) 3.088 ? . 2_766
H(31) S(5) 3.162 ? . 2_766
H(31) S(8) 3.323 ? . 1_655
H(31) C(15) 3.172 ? . 2_766
H(31) H(18) 3.397 ? . 2_766
H(31) H(20) 3.665 ? . 2_766
H(32) S(1) 3.098 ? . 2_766
H(32) S(3) 3.542 ? . 2_765
H(32) O(2) 3.595 ? . 2_766
H(32) O(3) 2.995 ? . 2_766
H(32) O(5) 2.532 ? . 2_766
H(32) C(10) 3.390 ? . 2_766
H(32) H(18) 2.782 ? . 2_766
H(32) H(30) 2.837 ? . 2_765
H(33) S(11) 3.014 ? . 2_765
H(33) O(5) 3.401 ? . 2_766
H(33) C(23) 3.691 ? . 2_765
H(33) C(24) 3.458 ? . 2_765
H(33) C(25) 3.635 ? . 2_765
H(33) H(6) 3.284 ? . 2_766
H(33) H(23) 3.610 ? . .
H(33) H(27) 3.265 ? . 2_765
H(33) H(30) 2.921 ? . 2_765
H(34) S(12) 3.659 ? . 2_766
H(34) O(2) 2.504 ? . 2_766
H(34) O(5) 3.296 ? . 2_766
H(34) C(3) 3.444 ? . 2_766
H(34) C(9) 3.425 ? . 2_766
H(34) H(6) 2.558 ? . 2_766
H(34) H(7) 3.608 ? . 2_766
H(34) H(18) 3.456 ? . 2_766
H(34) H(20) 3.260 ? . 2_766

loop_
_geom_torsion_atom_site_label_1
_geom_torsion_atom_site_label_2
_geom_torsion_atom_site_label_3
_geom_torsion_atom_site_label_4
_geom_torsion
_geom_torsion_publ_flag
_geom_torsion_site_symmetry_1
_geom_torsion_site_symmetry_2
_geom_torsion_site_symmetry_3
_geom_torsion_site_symmetry_4
O(3) S(1) C(10) N(2) 179.0(8) ? . . . .
O(4) S(1) C(10) N(2) -59.1(8) ? . . . .
O(5) S(1) C(10) N(2) 59.4(8) ? . . . .
C(11) S(2) C(12) S(3) -179.1(4) ? . . . .
C(11) S(2) C(12) C(15) -0.8(6) ? . . . .
C(12) S(2) C(11) S(5) 1.4(4) ? . . . .
C(12) S(2) C(11) C(16) -178.7(5) ? . . . .
C(12) S(3) C(13) C(14) 58.7(7) ? . . . .
C(13) S(3) C(12) S(2) 147.3(5) ? . . . .
C(13) S(3) C(12) C(15) -30.9(7) ? . . . .
C(14) S(4) C(15) S(5) -167.7(4) ? . . . .
C(14) S(4) C(15) C(12) 11.6(8) ? . . . .
C(15) S(4) C(14) C(13) 19.0(9) ? . . . .
C(11) S(5) C(15) S(4) -179.6(4) ? . . . .
C(11) S(5) C(15) C(12) 1.0(6) ? . . . .
C(15) S(5) C(11) S(2) -1.5(4) ? . . . .
C(15) S(5) C(11) C(16) 178.7(6) ? . . . .
C(16) S(6) C(17) S(7) -176.7(4) ? . . . .
C(16) S(6) C(17) C(20) -0.9(6) ? . . . .
C(17) S(6) C(16) S(8) 1.5(4) ? . . . .
C(17) S(6) C(16) C(11) -179.9(4) ? . . . .
C(17) S(7) C(18) C(19) 20.3(18) ? . . . .
C(18) S(7) C(17) S(6) 157.6(6) ? . . . .
C(18) S(7) C(17) C(20) -17.6(9) ? . . . .
C(16) S(8) C(20) S(9) 178.7(4) ? . . . .
C(16) S(8) C(20) C(17) 0.9(6) ? . . . .
C(20) S(8) C(16) S(6) -1.5(4) ? . . . .
C(20) S(8) C(16) C(11) 179.9(4) ? . . . .
C(19) S(9) C(20) S(8) -157.2(5) ? . . . .
C(19) S(9) C(20) C(17) 20.4(7) ? . . . .
C(20) S(9) C(19) C(18) -18.1(14) ? . . . .
C(22) S(10) C(23) S(11) -170.6(3) ? . . . .
C(22) S(10) C(23) C(26) 8.0(5) ? . . . .
C(23) S(10) C(22) S(13) -11.4(4) ? . . . .
C(23) S(10) C(22) C(21) 172.3(6) ? . . . .
C(23) S(11) C(24) C(25) 31.2(7) ? . . . .
C(24) S(11) C(23) S(10) -176.6(4) ? . . . .
C(24) S(11) C(23) C(26) 5.1(7) ? . . . .
C(25) S(12) C(26) S(13) 155.6(4) ? . . . .
C(25) S(12) C(26) C(23) -21.4(7) ? . . . .
C(26) S(12) C(25) C(24) 57.0(7) ? . . . .
C(22) S(13) C(26) S(12) 177.6(4) ? . . . .
C(22) S(13) C(26) C(23) -5.1(6) ? . . . .
C(26) S(13) C(22) S(10) 10.5(4) ? . . . .
C(26) S(13) C(22) C(21) -173.2(6) ? . . . .
C(21) S(14) C(27) S(15) -179.7(4) ? . . . .
C(21) S(14) C(27) C(30) -3.7(6) ? . . . .
C(27) S(14) C(21) S(17) 6.2(4) ? . . . .
C(27) S(14) C(21) C(22) -175.1(5) ? . . . .
C(27) S(15) C(28) C(29) -35.8(7) ? . . . .
C(28) S(15) C(27) S(14) 179.4(3) ? . . . .
C(28) S(15) C(27) C(30) 4.0(7) ? . . . .
C(29) S(16) C(30) S(17) -152.4(4) ? . . . .
C(29) S(16) C(30) C(27) 27.1(7) ? . . . .
C(30) S(16) C(29) C(28) -56.9(5) ? . . . .
C(21) S(17) C(30) S(16) -176.7(4) ? . . . .
C(21) S(17) C(30) C(27) 3.8(6) ? . . . .
C(30) S(17) C(21) S(14) -6.1(4) ? . . . .
C(30) S(17) C(21) C(22) 175.2(6) ? . . . .
O(1) N(1) C(1) C(2) -41.2(12) ? . . . .
O(1) N(1) C(1) C(3) 81.3(11) ? . . . .
O(1) N(1) C(1) C(8) -159.1(8) ? . . . .
O(1) N(1) C(5) C(4) 63.4(12) ? . . . .
O(1) N(1) C(5) C(6) -58.6(12) ? . . . .
O(1) N(1) C(5) C(7) -178.3(9) ? . . . .
C(1) N(1) C(5) C(4) -112.1(9) ? . . . .
C(1) N(1) C(5) C(6) 125.9(9) ? . . . .
C(1) N(1) C(5) C(7) 6.2(11) ? . . . .
C(5) N(1) C(1) C(2) 134.4(9) ? . . . .
C(5) N(1) C(1) C(3) -103.1(9) ? . . . .
C(5) N(1) C(1) C(8) 16.6(10) ? . . . .
C(9) N(2) C(10) S(1) -102.1(8) ? . . . .
C(10) N(2) C(9) O(2) -8.4(12) ? . . . .
C(10) N(2) C(9) C(8) 173.2(6) ? . . . .
N(1) C(1) C(8) C(7) -33.4(8) ? . . . .
N(1) C(1) C(8) C(9) -161.0(7) ? . . . .
C(2) C(1) C(8) C(7) -150.3(8) ? . . . .
C(2) C(1) C(8) C(9) 82.1(10) ? . . . .
C(3) C(1) C(8) C(7) 83.2(11) ? . . . .
C(3) C(1) C(8) C(9) -44.4(13) ? . . . .
N(1) C(5) C(7) C(8) -27.2(9) ? . . . .
C(4) C(5) C(7) C(8) 87.6(9) ? . . . .
C(6) C(5) C(7) C(8) -144.6(8) ? . . . .
C(5) C(7) C(8) C(1) 39.4(8) ? . . . .
C(5) C(7) C(8) C(9) 164.6(6) ? . . . .
C(1) C(8) C(9) O(2) 82.4(10) ? . . . .
C(1) C(8) C(9) N(2) -99.2(8) ? . . . .
C(7) C(8) C(9) O(2) -39.5(10) ? . . . .
C(7) C(8) C(9) N(2) 138.9(7) ? . . . .
S(2) C(11) C(16) S(6) 2.1(8) ? . . . .
S(2) C(11) C(16) S(8) -179.4(3) ? . . . .
S(5) C(11) C(16) S(6) -178.1(3) ? . . . .
S(5) C(11) C(16) S(8) 0.5(8) ? . . . .
S(2) C(12) C(15) S(4) -179.5(4) ? . . . .
S(2) C(12) C(15) S(5) -0.2(5) ? . . . .
S(3) C(12) C(15) S(4) -1.3(10) ? . . . .
S(3) C(12) C(15) S(5) 178.0(4) ? . . . .
S(3) C(13) C(14) S(4) -57.8(10) ? . . . .
S(6) C(17) C(20) S(8) 0.0(6) ? . . . .
S(6) C(17) C(20) S(9) -177.6(4) ? . . . .
S(7) C(17) C(20) S(8) 175.1(4) ? . . . .
S(7) C(17) C(20) S(9) -2.5(10) ? . . . .
S(7) C(18) C(19) S(9) -2(2) ? . . . .
S(14) C(21) C(22) S(10) 0.4(8) ? . . . .
S(14) C(21) C(22) S(13) -175.6(3) ? . . . .
S(17) C(21) C(22) S(10) 179.0(3) ? . . . .
S(17) C(21) C(22) S(13) 3.0(8) ? . . . .
S(10) C(23) C(26) S(12) 175.0(3) ? . . . .
S(10) C(23) C(26) S(13) -1.9(7) ? . . . .
S(11) C(23) C(26) S(12) -6.7(10) ? . . . .
S(11) C(23) C(26) S(13) 176.4(4) ? . . . .
S(11) C(24) C(25) S(12) -66.6(9) ? . . . .
S(14) C(27) C(30) S(16) -179.5(4) ? . . . .
S(14) C(27) C(30) S(17) -0.1(6) ? . . . .
S(15) C(27) C(30) S(16) -4.2(10) ? . . . .
S(15) C(27) C(30) S(17) 175.2(4) ? . . . .
S(15) C(28) C(29) S(16) 66.7(7) ? . . . .
